data_8105634
loop_
_publ_author_name
'Yun-Lian, Shi'
'Tao, Huang'
'Xu-Liang, Nie'
'Da-Yong, Peng'
'Jin-Chuan, Liu'
'Bao-Tong, Li'

_publ_section_title
;
 Crystal structure of bis(2,4,6-trichlorophenyl) malonate, C15H6Cl6O4
;
_journal_issue 2
_journal_name_full 'Zeitschrift f\"ur Kristallographie - New Crystal Structures'
_journal_page_first 331
_journal_page_last 332
_journal_paper_doi 10.1515/ncrs-2018-0394
_journal_volume 234
_journal_year 2019
_chemical_formula_sum 'C15 H6 Cl6 O4'
_chemical_formula_weight 462.90
_space_group_crystal_system monoclinic
_space_group_IT_number 9
_space_group_name_Hall 'C -2yc'
_space_group_name_H-M_alt 'C 1 c 1'
_atom_sites_solution_hydrogens geom
_audit_creation_method SHELXL-2014/7
_cell_angle_alpha 90
_cell_angle_beta 104.2310(10)
_cell_angle_gamma 90
_cell_formula_units_Z 4
_cell_length_a 12.0980(11)
_cell_length_b 10.0628(9)
_cell_length_c 15.1518(14)
_cell_measurement_reflns_used 5576
_cell_measurement_temperature 296(2)
_cell_measurement_theta_max 27.42
_cell_measurement_theta_min 2.67
_cell_volume 1788.0(3)
_computing_structure_refinement 'SHELXL-2014/7 (Sheldrick, 2014)'
_diffrn_ambient_temperature 296(2)
_diffrn_measured_fraction_theta_full 0.999
_diffrn_measured_fraction_theta_max 0.999
_diffrn_measurement_device_type 'Bruker APEX-II CCD'
_diffrn_measurement_method '\f and \w scans'
_diffrn_radiation_monochromator graphite
_diffrn_radiation_source 'sealed tube'
_diffrn_radiation_type MoK\a
_diffrn_radiation_wavelength 0.71073
_diffrn_reflns_av_R_equivalents 0.0158
_diffrn_reflns_av_unetI/netI 0.0194
_diffrn_reflns_Laue_measured_fraction_full 0.999
_diffrn_reflns_Laue_measured_fraction_max 0.999
_diffrn_reflns_limit_h_max 14
_diffrn_reflns_limit_h_min -14
_diffrn_reflns_limit_k_max 12
_diffrn_reflns_limit_k_min -12
_diffrn_reflns_limit_l_max 18
_diffrn_reflns_limit_l_min -17
_diffrn_reflns_number 6761
_diffrn_reflns_point_group_measured_fraction_full 0.909
_diffrn_reflns_point_group_measured_fraction_max 0.907
_diffrn_reflns_theta_full 25.242
_diffrn_reflns_theta_max 25.478
_diffrn_reflns_theta_min 2.667
_exptl_absorpt_coefficient_mu 0.996
_exptl_crystal_colour clorless
_exptl_crystal_density_diffrn 1.720
_exptl_crystal_description block
_exptl_crystal_F_000 920
_exptl_crystal_size_max 0.160
_exptl_crystal_size_mid 0.140
_exptl_crystal_size_min 0.120
_refine_diff_density_max 0.260
_refine_diff_density_min -0.184
_refine_diff_density_rms 0.032
_refine_ls_abs_structure_details
;
 Flack x determined using 1283 quotients [(I+)-(I-)]/[(I+)+(I-)]
 (Parsons, Flack and Wagner, Acta Cryst. B69 (2013) 249-259).
;
_refine_ls_abs_structure_Flack 0.039(18)
_refine_ls_extinction_coef 0.0071(6)
_refine_ls_extinction_expression Fc^*^=kFc[1+0.001xFc^2^\l^3^/sin(2\q)]^-1/4^
_refine_ls_extinction_method 'SHELXL-2014/7 (Sheldrick 2014'
_refine_ls_goodness_of_fit_ref 1.041
_refine_ls_hydrogen_treatment constr
_refine_ls_matrix_type full
_refine_ls_number_parameters 227
_refine_ls_number_reflns 3023
_refine_ls_number_restraints 2
_refine_ls_restrained_S_all 1.041
_refine_ls_R_factor_all 0.0221
_refine_ls_R_factor_gt 0.0214
_refine_ls_shift/su_max 0.000
_refine_ls_shift/su_mean 0.000
_refine_ls_structure_factor_coef Fsqd
_refine_ls_weighting_details 'w=1/[\s^2^(Fo^2^)+(0.0309P)^2^+0.5884P] where P=(Fo^2^+2Fc^2^)/3'
_refine_ls_weighting_scheme calc
_refine_ls_wR_factor_gt 0.0562
_refine_ls_wR_factor_ref 0.0568
_reflns_Friedel_coverage 0.812
_reflns_Friedel_fraction_full 0.819
_reflns_Friedel_fraction_max 0.815
_reflns_number_gt 2952
_reflns_number_total 3023
_reflns_threshold_expression 'I > 2\s(I)'
_cod_data_source_file suppl_ncrs-2018-0394_suppl.cif
_cod_data_source_block 3619_0m
_cod_original_sg_symbol_H-M 'C c'
_cod_database_code 8105634
_shelx_shelxl_version_number 2014/7
_shelx_space_group_comment
;
The symmetry employed for this shelxl refinement is uniquely defined
by the following loop, which should always be used as a source of
symmetry information in preference to the above space-group names.
They are only intended as comments.
;
_shelx_estimated_absorpt_t_min 0.857
_shelx_estimated_absorpt_t_max 0.890

loop_
_space_group_symop_operation_xyz
'x, y, z'
'x, -y, z+1/2'
'x+1/2, y+1/2, z'
'x+1/2, -y+1/2, z+1/2'

loop_
_atom_site_label
_atom_site_type_symbol
_atom_site_fract_x
_atom_site_fract_y
_atom_site_fract_z
_atom_site_U_iso_or_equiv
_atom_site_adp_type
_atom_site_occupancy
_atom_site_site_symmetry_order
_atom_site_calc_flag
_atom_site_refinement_flags_posn
_atom_site_refinement_flags_adp
_atom_site_refinement_flags_occupancy
_atom_site_disorder_assembly
_atom_site_disorder_group
C1 C 0.4028(2) 0.7439(3) 0.7211(2) 0.0404(6) Uani 1 1 d . . . . .
C2 C 0.3300(2) 0.6358(3) 0.7001(2) 0.0447(6) Uani 1 1 d . . . . .
C3 C 0.3337(3) 0.5341(3) 0.7616(2) 0.0492(7) Uani 1 1 d . . . . .
H3 H 0.2842 0.4621 0.7478 0.059 Uiso 1 1 calc R U . . .
C4 C 0.4131(3) 0.5419(3) 0.8445(2) 0.0488(7) Uani 1 1 d . . . . .
C5 C 0.4875(3) 0.6471(3) 0.8675(2) 0.0461(7) Uani 1 1 d . . . . .
H5 H 0.5403 0.6504 0.9236 0.055 Uiso 1 1 calc R U . . .
C6 C 0.4809(2) 0.7476(3) 0.8043(2) 0.0418(6) Uani 1 1 d . . . . .
C7 C 0.4609(2) 0.8445(3) 0.6012(2) 0.0409(6) Uani 1 1 d . . . . .
C8 C 0.4453(3) 0.9649(3) 0.5412(2) 0.0512(7) Uani 1 1 d . . . . .
H8A H 0.4608 1.0433 0.5794 0.061 Uiso 1 1 calc R U . . .
H8B H 0.5012 0.9621 0.5049 0.061 Uiso 1 1 calc R U . . .
C9 C 0.3289(2) 0.9783(3) 0.4783(2) 0.0507(8) Uani 1 1 d . . . . .
C10 C 0.2370(2) 1.0893(3) 0.3437(2) 0.0424(6) Uani 1 1 d . . . . .
C11 C 0.1700(2) 1.1991(3) 0.3461(2) 0.0425(6) Uani 1 1 d . . . . .
C12 C 0.0793(2) 1.2288(3) 0.2735(2) 0.0417(6) Uani 1 1 d . . . . .
H12 H 0.0345 1.3036 0.2747 0.050 Uiso 1 1 calc R U . . .
C13 C 0.0568(2) 1.1451(3) 0.19938(19) 0.0410(6) Uani 1 1 d . . . . .
C14 C 0.1216(3) 1.0341(3) 0.1951(2) 0.0463(7) Uani 1 1 d . . . . .
H14 H 0.1049 0.9785 0.1445 0.056 Uiso 1 1 calc R U . . .
C15 C 0.2121(2) 1.0079(3) 0.2683(2) 0.0475(7) Uani 1 1 d . . . . .
O1 O 0.39339(17) 0.8502(2) 0.66100(15) 0.0474(5) Uani 1 1 d . . . . .
O2 O 0.5245(2) 0.7569(3) 0.59956(17) 0.0664(7) Uani 1 1 d . . . . .
O3 O 0.2442(2) 0.9227(4) 0.4817(2) 0.0933(11) Uani 1 1 d . . . . .
O4 O 0.33483(17) 1.0684(2) 0.41368(16) 0.0538(6) Uani 1 1 d . . . . .
Cl1 Cl 0.23312(8) 0.62950(10) 0.59519(6) 0.0650(2) Uani 1 1 d . . . . .
Cl2 Cl 0.57314(7) 0.88156(8) 0.83113(6) 0.0610(2) Uani 1 1 d . . . . .
Cl3 Cl 0.42004(10) 0.41507(9) 0.92305(7) 0.0733(3) Uani 1 1 d . . . . .
Cl4 Cl 0.19913(7) 1.30229(10) 0.44010(6) 0.0663(3) Uani 1 1 d . . . . .
Cl5 Cl -0.05775(7) 1.18000(8) 0.10804(6) 0.0606(2) Uani 1 1 d . . . . .
Cl6 Cl 0.29540(9) 0.86970(9) 0.26502(10) 0.0843(3) Uani 1 1 d . . . . .

loop_
_atom_site_aniso_label
_atom_site_aniso_U_11
_atom_site_aniso_U_22
_atom_site_aniso_U_33
_atom_site_aniso_U_23
_atom_site_aniso_U_13
_atom_site_aniso_U_12
C1 0.0386(13) 0.0416(13) 0.0430(16) 0.0018(11) 0.0139(12) 0.0056(10)
C2 0.0402(15) 0.0500(16) 0.0432(16) -0.0045(12) 0.0090(12) 0.0033(12)
C3 0.0539(17) 0.0456(15) 0.0528(18) -0.0036(13) 0.0217(14) -0.0029(13)
C4 0.0589(18) 0.0478(15) 0.0459(18) 0.0068(12) 0.0245(15) 0.0069(13)
C5 0.0447(16) 0.0554(17) 0.0387(16) 0.0013(12) 0.0114(13) 0.0092(12)
C6 0.0353(13) 0.0441(14) 0.0471(17) -0.0036(11) 0.0123(12) 0.0014(11)
C7 0.0392(14) 0.0448(14) 0.0347(15) 0.0027(11) 0.0011(11) 0.0002(11)
C8 0.0398(15) 0.0527(16) 0.0537(18) 0.0170(14) -0.0029(13) -0.0048(13)
C9 0.0367(15) 0.0551(17) 0.054(2) 0.0208(14) -0.0001(13) -0.0013(12)
C10 0.0326(13) 0.0464(14) 0.0455(17) 0.0171(12) 0.0047(12) -0.0020(11)
C11 0.0366(14) 0.0522(15) 0.0372(15) 0.0043(12) 0.0063(11) -0.0024(11)
C12 0.0380(13) 0.0424(13) 0.0417(15) 0.0039(11) 0.0043(11) 0.0065(11)
C13 0.0401(14) 0.0423(13) 0.0359(15) 0.0094(11) 0.0007(12) -0.0024(11)
C14 0.0505(17) 0.0399(14) 0.0479(17) 0.0001(12) 0.0111(14) -0.0014(11)
C15 0.0408(15) 0.0367(13) 0.066(2) 0.0116(13) 0.0154(13) 0.0047(11)
O1 0.0500(12) 0.0438(10) 0.0496(13) 0.0093(9) 0.0146(10) 0.0122(8)
O2 0.0857(17) 0.0627(14) 0.0614(16) 0.0167(11) 0.0384(14) 0.0304(13)
O3 0.0466(14) 0.129(3) 0.090(2) 0.0665(19) -0.0114(13) -0.0263(15)
O4 0.0326(10) 0.0614(13) 0.0607(14) 0.0290(11) -0.0013(9) -0.0021(9)
Cl1 0.0566(5) 0.0761(6) 0.0538(5) -0.0050(4) -0.0028(4) -0.0054(4)
Cl2 0.0535(4) 0.0615(5) 0.0651(5) -0.0038(4) 0.0090(4) -0.0137(4)
Cl3 0.1102(8) 0.0570(5) 0.0613(6) 0.0176(4) 0.0375(5) 0.0056(5)
Cl4 0.0569(5) 0.0914(7) 0.0442(4) -0.0152(4) 0.0001(3) 0.0027(4)
Cl5 0.0618(5) 0.0610(4) 0.0454(4) 0.0045(3) -0.0128(3) 0.0036(4)
Cl6 0.0637(6) 0.0481(4) 0.1373(10) 0.0014(5) 0.0175(6) 0.0196(4)

loop_
_atom_type_symbol
_atom_type_description
_atom_type_scat_dispersion_real
_atom_type_scat_dispersion_imag
_atom_type_scat_source
C C 0.0033 0.0016 'International Tables Vol C Tables 4.2.6.8 and 6.1.1.4'
H H 0.0000 0.0000 'International Tables Vol C Tables 4.2.6.8 and 6.1.1.4'
N N 0.0061 0.0033 'International Tables Vol C Tables 4.2.6.8 and 6.1.1.4'
O O 0.0106 0.0060 'International Tables Vol C Tables 4.2.6.8 and 6.1.1.4'
Cl Cl 0.1484 0.1585 'International Tables Vol C Tables 4.2.6.8 and 6.1.1.4'

loop_
_geom_angle_atom_site_label_1
_geom_angle_atom_site_label_2
_geom_angle_atom_site_label_3
_geom_angle
_geom_angle_site_symmetry_1
_geom_angle_site_symmetry_3
C6 C1 O1 120.4(2) . .
C6 C1 C2 119.0(3) . .
O1 C1 C2 120.5(3) . .
C3 C2 C1 121.0(3) . .
C3 C2 Cl1 119.8(2) . .
C1 C2 Cl1 119.2(2) . .
C2 C3 C4 118.2(3) . .
C5 C4 C3 122.5(3) . .
C5 C4 Cl3 118.3(2) . .
C3 C4 Cl3 119.2(2) . .
C4 C5 C6 117.7(3) . .
C1 C6 C5 121.6(3) . .
C1 C6 Cl2 119.5(2) . .
C5 C6 Cl2 118.8(2) . .
O2 C7 O1 123.2(3) . .
O2 C7 C8 125.5(3) . .
O1 C7 C8 111.3(3) . .
C9 C8 C7 114.7(2) . .
O3 C9 O4 123.5(3) . .
O3 C9 C8 128.3(3) . .
O4 C9 C8 108.2(2) . .
C11 C10 C15 119.2(3) . .
C11 C10 O4 119.7(3) . .
C15 C10 O4 120.8(3) . .
C10 C11 C12 120.7(3) . .
C10 C11 Cl4 120.1(2) . .
C12 C11 Cl4 119.1(2) . .
C13 C12 C11 118.4(3) . .
C14 C13 C12 122.3(3) . .
C14 C13 Cl5 118.6(2) . .
C12 C13 Cl5 119.0(2) . .
C13 C14 C15 117.8(3) . .
C14 C15 C10 121.5(3) . .
C14 C15 Cl6 119.0(3) . .
C10 C15 Cl6 119.5(2) . .
C7 O1 C1 115.9(2) . .
C9 O4 C10 117.8(2) . .

loop_
_geom_bond_atom_site_label_1
_geom_bond_atom_site_label_2
_geom_bond_distance
_geom_bond_site_symmetry_2
C1 C6 1.376(4) .
C1 O1 1.392(3) .
C1 C2 1.387(4) .
C2 C3 1.377(4) .
C2 Cl1 1.729(3) .
C3 C4 1.383(5) .
C4 C5 1.378(5) .
C4 Cl3 1.732(3) .
C5 C6 1.381(4) .
C6 Cl2 1.734(3) .
C7 O2 1.174(4) .
C7 O1 1.363(4) .
C7 C8 1.498(4) .
C8 C9 1.499(4) .
C9 O3 1.181(4) .
C9 O4 1.349(4) .
C10 C11 1.376(4) .
C10 C15 1.378(5) .
C10 O4 1.397(3) .
C11 C12 1.382(4) .
C11 Cl4 1.728(3) .
C12 C13 1.377(4) .
C13 C14 1.375(4) .
C13 Cl5 1.737(3) .
C14 C15 1.379(4) .
C15 Cl6 1.725(3) .

loop_
_geom_hbond_atom_site_label_D
_geom_hbond_atom_site_label_H
_geom_hbond_atom_site_label_A
_geom_hbond_distance_DH
_geom_hbond_distance_HA
_geom_hbond_distance_DA
_geom_hbond_angle_DHA
_geom_hbond_site_symmetry_A
C14 H14 O2 0.93 2.59 3.348(4) 139.4 4_464
C12 H12 Cl6 0.93 2.94 3.688(3) 138.9 3_455
C8 H8A Cl5 0.97 2.83 3.717(3) 151.7 4_575
C5 H5 O3 0.93 2.52 3.239(4) 134.8 4_565
